data_7228824
loop_
_publ_author_name
'Bhat, Gulzar A.'
'Kalita, Alok Ch'
'Murugavel, Ramaswamy'

_publ_section_title
;
 Intriguing Structural Chemistry of Neutral and Anionic Layered
 Monoalkylphosphates: Single-Source Precursors for High-Yield Ceramic
 Phosphates
;
_journal_name_full CrystEngComm
_journal_paper_doi 10.1039/C7CE01066D
_journal_year 2017
_chemical_formula_sum 'C13 H37 N2 O7 P'
_chemical_formula_weight 364.41
_space_group_crystal_system monoclinic
_space_group_IT_number 14
_space_group_name_Hall '-P 2ybc'
_space_group_name_H-M_alt 'P 1 21/c 1'
_symmetry_space_group_name_Hall '-P 2ybc'
_symmetry_space_group_name_H-M 'P 1 21/c 1'
_atom_sites_solution_hydrogens mixed
_audit_creation_method SHELXL-2014/7
_audit_update_record
;
2017-03-06 deposited with the CCDC.
2017-08-01 downloaded from the CCDC.
;
_cell_angle_alpha 90
_cell_angle_beta 98.918(3)
_cell_angle_gamma 90
_cell_formula_units_Z 4
_cell_length_a 12.6511(5)
_cell_length_b 6.4515(2)
_cell_length_c 24.2892(7)
_cell_measurement_reflns_used 3447
_cell_measurement_temperature 298(2)
_cell_measurement_theta_max 28.8810
_cell_measurement_theta_min 2.3480
_cell_volume 1958.48(11)
_computing_cell_refinement 'CrysAlisPro 1.171.38.41 (Rigaku OD, 2015)'
_computing_data_collection 'CrysAlisPro 1.171.38.41 (Rigaku OD, 2015)'
_computing_data_reduction 'CrysAlisPro 1.171.38.41 (Rigaku OD, 2015)'
_computing_molecular_graphics ' Diamond'
_computing_structure_refinement 'SHELXL-2014/7 (Sheldrick, 2014)'
_computing_structure_solution Sir92
_diffrn_ambient_temperature 298(2)
_diffrn_measured_fraction_theta_full 0.999
_diffrn_measured_fraction_theta_max 0.999
_diffrn_measurement_device_type 'Rigaku Saturn724'
_diffrn_measurement_method \w
_diffrn_radiation_type MoK\a
_diffrn_radiation_wavelength 0.71073
_diffrn_reflns_av_R_equivalents 0.0353
_diffrn_reflns_av_unetI/netI 0.0307
_diffrn_reflns_Laue_measured_fraction_full 0.999
_diffrn_reflns_Laue_measured_fraction_max 0.999
_diffrn_reflns_limit_h_max 12
_diffrn_reflns_limit_h_min -15
_diffrn_reflns_limit_k_max 5
_diffrn_reflns_limit_k_min -7
_diffrn_reflns_limit_l_max 28
_diffrn_reflns_limit_l_min -28
_diffrn_reflns_number 14283
_diffrn_reflns_point_group_measured_fraction_full 0.999
_diffrn_reflns_point_group_measured_fraction_max 0.999
_diffrn_reflns_theta_full 24.997
_diffrn_reflns_theta_max 24.997
_diffrn_reflns_theta_min 2.529
_exptl_absorpt_coefficient_mu 0.173
_exptl_absorpt_correction_T_max 1.00000
_exptl_absorpt_correction_T_min 0.83359
_exptl_absorpt_correction_type multi-scan
_exptl_absorpt_process_details 'NUMABS (Rigaku, 1999)'
_exptl_crystal_colour colorless
_exptl_crystal_density_diffrn 1.236
_exptl_crystal_description needles
_exptl_crystal_F_000 800
_exptl_crystal_size_max 0.230
_exptl_crystal_size_mid 0.150
_exptl_crystal_size_min 0.060
_refine_diff_density_max 1.629
_refine_diff_density_min -0.416
_refine_diff_density_rms 0.080
_refine_ls_extinction_method none
_refine_ls_goodness_of_fit_ref 1.043
_refine_ls_hydrogen_treatment constr
_refine_ls_matrix_type full
_refine_ls_number_parameters 220
_refine_ls_number_reflns 3446
_refine_ls_number_restraints 0
_refine_ls_restrained_S_all 1.043
_refine_ls_R_factor_all 0.0927
_refine_ls_R_factor_gt 0.0794
_refine_ls_shift/su_max 0.000
_refine_ls_shift/su_mean 0.000
_refine_ls_structure_factor_coef Fsqd
_refine_ls_weighting_details 'w=1/[\s^2^(Fo^2^)+(0.1345P)^2^+3.0445P] where P=(Fo^2^+2Fc^2^)/3'
_refine_ls_weighting_scheme calc
_refine_ls_wR_factor_gt 0.2217
_refine_ls_wR_factor_ref 0.2375
_reflns_Friedel_coverage 0.000
_reflns_number_gt 2816
_reflns_number_total 3446
_reflns_threshold_expression 'I > 2\s(I)'
_cod_data_source_file c7ce01066d2.cif
_cod_data_source_block 1
_cod_database_code 7228824
_shelx_shelxl_version_number 2014/7
_shelx_space_group_comment
;
The symmetry employed for this shelxl refinement is uniquely defined
by the following loop, which should always be used as a source of
symmetry information in preference to the above space-group names.
They are only intended as comments.
;
_shelx_estimated_absorpt_t_min 0.961
_shelx_estimated_absorpt_t_max 0.990

loop_
_space_group_symop_operation_xyz
'x, y, z'
'-x, y+1/2, -z+1/2'
'-x, -y, -z'
'x, -y-1/2, z-1/2'

loop_
_atom_site_label
_atom_site_type_symbol
_atom_site_fract_x
_atom_site_fract_y
_atom_site_fract_z
_atom_site_U_iso_or_equiv
_atom_site_adp_type
_atom_site_occupancy
_atom_site_site_symmetry_order
_atom_site_calc_flag
_atom_site_refinement_flags_posn
_atom_site_refinement_flags_adp
P1 P 0.41407(7) 0.84549(13) 0.63048(3) 0.0309(3) Uani 1 1 d . .
O2 O 0.4274(2) 0.6156(4) 0.64043(12) 0.0476(7) Uani 1 1 d . .
O3 O 0.4846(3) 0.9787(5) 0.67108(12) 0.0590(9) Uani 1 1 d . .
O6 O 0.4169(3) 0.6787(5) 0.38213(14) 0.0561(8) Uani 1 1 d G .
H6C H 0.4440 0.7928 0.3738 0.084 Uiso 1 1 d G U
H6D H 0.4606 0.5807 0.3794 0.084 Uiso 1 1 d G U
N2 N 0.4122(2) 0.3374(4) 0.72548(12) 0.0357(7) Uani 1 1 d . .
H2A H 0.4235 0.4372 0.7018 0.043 Uiso 1 1 calc R U
H2B H 0.4305 0.2156 0.7125 0.043 Uiso 1 1 calc R U
H2C H 0.4516 0.3615 0.7585 0.043 Uiso 1 1 calc R U
O4 O 0.4110(3) 0.9010(5) 0.57044(11) 0.0608(9) Uani 1 1 d . .
N1 N 0.3368(3) 0.6185(5) 0.48275(13) 0.0428(8) Uani 1 1 d . .
H1A H 0.3640 0.6585 0.4528 0.051 Uiso 1 1 calc R U
H1B H 0.3565 0.4886 0.4913 0.051 Uiso 1 1 calc R U
H1C H 0.3610 0.7012 0.5113 0.051 Uiso 1 1 calc R U
O5 O 0.5869(3) 0.7959(6) 0.51389(17) 0.0725(10) Uani 1 1 d G .
H5C H 0.5596 0.8513 0.5402 0.109 Uiso 1 1 d G U
H5D H 0.5670 0.8621 0.4838 0.109 Uiso 1 1 d G U
O1 O 0.2980(3) 0.9155(5) 0.64783(15) 0.0649(9) Uani 1 1 d . .
O7 O 0.2774(3) 0.3385(5) 0.58041(17) 0.0750(11) Uani 1 1 d G .
H7A H 0.2977 0.2130 0.5843 0.113 Uiso 1 1 d G U
H7B H 0.3224 0.4159 0.6004 0.113 Uiso 1 1 d G U
C7 C 0.2963(3) 0.3336(5) 0.73159(14) 0.0333(8) Uani 1 1 d . .
H7 H 0.2544 0.3123 0.6946 0.040 Uiso 1 1 calc R U
C1 C 0.2177(3) 0.6308(6) 0.47089(16) 0.0383(8) Uani 1 1 d . .
H1 H 0.1895 0.6002 0.5054 0.046 Uiso 1 1 calc R U
C8 C 0.2641(3) 0.5401(6) 0.75354(17) 0.0455(10) Uani 1 1 d . .
H8A H 0.2789 0.6501 0.7286 0.055 Uiso 1 1 calc R U
H8B H 0.3057 0.5662 0.7899 0.055 Uiso 1 1 calc R U
C6 C 0.1749(3) 0.4703(6) 0.42789(18) 0.0489(10) Uani 1 1 d . .
H6A H 0.1955 0.3330 0.4419 0.059 Uiso 1 1 calc R U
H6B H 0.2055 0.4927 0.3942 0.059 Uiso 1 1 calc R U
C12 C 0.2723(3) 0.1563(5) 0.76871(16) 0.0429(9) Uani 1 1 d . .
H12A H 0.3139 0.1721 0.8055 0.051 Uiso 1 1 calc R U
H12B H 0.2919 0.0257 0.7533 0.051 Uiso 1 1 calc R U
C2 C 0.1836(3) 0.8469(6) 0.45247(19) 0.0492(10) Uani 1 1 d . .
H2D H 0.2146 0.8835 0.4197 0.059 Uiso 1 1 calc R U
H2E H 0.2096 0.9447 0.4818 0.059 Uiso 1 1 calc R U
C4 C 0.0159(4) 0.7003(7) 0.3965(2) 0.0556(11) Uani 1 1 d . .
H4A H 0.0378 0.7318 0.3609 0.067 Uiso 1 1 calc R U
H4B H -0.0616 0.7060 0.3918 0.067 Uiso 1 1 calc R U
C9 C 0.1445(4) 0.5396(7) 0.7582(2) 0.0578(11) Uani 1 1 d . .
H9A H 0.1255 0.6701 0.7739 0.069 Uiso 1 1 calc R U
H9B H 0.1027 0.5257 0.7214 0.069 Uiso 1 1 calc R U
C11 C 0.1539(4) 0.1554(7) 0.77303(19) 0.0540(11) Uani 1 1 d . .
H11A H 0.1393 0.0440 0.7976 0.065 Uiso 1 1 calc R U
H11B H 0.1130 0.1289 0.7365 0.065 Uiso 1 1 calc R U
C3 C 0.0623(4) 0.8605(7) 0.4391(2) 0.0601(12) Uani 1 1 d . .
H3A H 0.0321 0.8404 0.4731 0.072 Uiso 1 1 calc R U
H3B H 0.0422 0.9978 0.4250 0.072 Uiso 1 1 calc R U
C5 C 0.0531(3) 0.4842(7) 0.4146(2) 0.0535(11) Uani 1 1 d . .
H5A H 0.0274 0.3866 0.3852 0.064 Uiso 1 1 calc R U
H5B H 0.0226 0.4455 0.4474 0.064 Uiso 1 1 calc R U
C10 C 0.1179(4) 0.3604(7) 0.7952(2) 0.0565(12) Uani 1 1 d . .
H10A H 0.1537 0.3817 0.8331 0.068 Uiso 1 1 calc R U
H10B H 0.0414 0.3567 0.7957 0.068 Uiso 1 1 calc R U
C13 C 0.2022(4) 0.8359(8) 0.6202(2) 0.0580(12) Uani 1 1 d . .
H13A H 0.1913 0.8824 0.5822 0.087 Uiso 1 1 calc R U
H13B H 0.1442 0.8832 0.6382 0.087 Uiso 1 1 calc R U
H13C H 0.2048 0.6872 0.6211 0.087 Uiso 1 1 calc R U

loop_
_atom_site_aniso_label
_atom_site_aniso_U_11
_atom_site_aniso_U_22
_atom_site_aniso_U_33
_atom_site_aniso_U_23
_atom_site_aniso_U_13
_atom_site_aniso_U_12
P1 0.0411(6) 0.0227(5) 0.0281(5) 0.0023(3) 0.0026(4) -0.0008(3)
O2 0.0624(18) 0.0254(14) 0.0552(16) 0.0066(12) 0.0099(14) 0.0021(12)
O3 0.080(2) 0.0406(16) 0.0482(16) -0.0102(13) -0.0176(15) 0.0074(15)
O6 0.0589(19) 0.0464(17) 0.067(2) 0.0034(15) 0.0225(16) -0.0029(14)
N2 0.0486(18) 0.0271(15) 0.0302(15) -0.0004(12) 0.0022(13) 0.0004(12)
O4 0.092(2) 0.0521(18) 0.0379(16) 0.0073(13) 0.0083(15) -0.0043(17)
N1 0.0491(19) 0.0380(18) 0.0392(17) 0.0005(14) 0.0004(14) -0.0002(14)
O5 0.074(2) 0.062(2) 0.085(2) 0.021(2) 0.024(2) 0.0217(18)
O1 0.0554(19) 0.059(2) 0.080(2) -0.0114(18) 0.0085(16) 0.0041(15)
O7 0.094(3) 0.051(2) 0.073(2) 0.0093(18) -0.009(2) -0.0001(19)
C7 0.045(2) 0.0251(17) 0.0286(17) 0.0011(13) 0.0018(14) 0.0019(14)
C1 0.044(2) 0.034(2) 0.0367(18) 0.0016(15) 0.0048(15) -0.0005(15)
C8 0.065(3) 0.0247(19) 0.050(2) 0.0010(16) 0.0176(19) 0.0006(17)
C6 0.050(2) 0.036(2) 0.059(2) -0.0085(19) 0.0017(19) 0.0004(17)
C12 0.065(3) 0.0245(18) 0.040(2) 0.0031(15) 0.0101(18) -0.0010(16)
C2 0.056(3) 0.032(2) 0.056(2) 0.0026(18) -0.001(2) -0.0031(17)
C4 0.044(2) 0.061(3) 0.060(3) -0.001(2) 0.0027(19) 0.004(2)
C9 0.066(3) 0.043(2) 0.067(3) 0.003(2) 0.019(2) 0.013(2)
C11 0.069(3) 0.044(2) 0.051(2) -0.0007(19) 0.015(2) -0.016(2)
C3 0.062(3) 0.040(2) 0.077(3) 0.001(2) 0.004(2) 0.013(2)
C5 0.050(2) 0.047(2) 0.062(3) -0.008(2) 0.0021(19) -0.0071(19)
C10 0.062(3) 0.052(3) 0.061(3) -0.001(2) 0.025(2) -0.002(2)
C13 0.044(2) 0.065(3) 0.062(3) -0.005(2) 0.000(2) 0.000(2)

loop_
_atom_type_symbol
_atom_type_description
_atom_type_scat_dispersion_real
_atom_type_scat_dispersion_imag
_atom_type_scat_source
C C 0.0033 0.0016 'International Tables Vol C Tables 4.2.6.8 and 6.1.1.4'
H H 0.0000 0.0000 'International Tables Vol C Tables 4.2.6.8 and 6.1.1.4'
N N 0.0061 0.0033 'International Tables Vol C Tables 4.2.6.8 and 6.1.1.4'
O O 0.0106 0.0060 'International Tables Vol C Tables 4.2.6.8 and 6.1.1.4'
P P 0.1023 0.0942 'International Tables Vol C Tables 4.2.6.8 and 6.1.1.4'

loop_
_geom_angle_atom_site_label_1
_geom_angle_atom_site_label_2
_geom_angle_atom_site_label_3
_geom_angle
O3 P1 O4 115.34(19)
O3 P1 O2 114.78(17)
O4 P1 O2 112.16(18)
O3 P1 O1 97.93(18)
O4 P1 O1 107.05(19)
O2 P1 O1 108.03(17)
H6C O6 H6D 109.5
C7 N2 H2A 109.5
C7 N2 H2B 109.5
H2A N2 H2B 109.5
C7 N2 H2C 109.5
H2A N2 H2C 109.5
H2B N2 H2C 109.5
C1 N1 H1A 109.5
C1 N1 H1B 109.5
H1A N1 H1B 109.5
C1 N1 H1C 109.5
H1A N1 H1C 109.5
H1B N1 H1C 109.5
H5C O5 H5D 109.5
C13 O1 P1 121.3(3)
H7A O7 H7B 109.5
N2 C7 C8 110.0(3)
N2 C7 C12 111.2(3)
C8 C7 C12 111.4(3)
N2 C7 H7 108.1
C8 C7 H7 108.1
C12 C7 H7 108.1
N1 C1 C2 109.9(3)
N1 C1 C6 109.9(3)
C2 C1 C6 111.9(3)
N1 C1 H1 108.3
C2 C1 H1 108.3
C6 C1 H1 108.3
C7 C8 C9 110.3(3)
C7 C8 H8A 109.6
C9 C8 H8A 109.6
C7 C8 H8B 109.6
C9 C8 H8B 109.6
H8A C8 H8B 108.1
C1 C6 C5 110.3(3)
C1 C6 H6A 109.6
C5 C6 H6A 109.6
C1 C6 H6B 109.6
C5 C6 H6B 109.6
H6A C6 H6B 108.1
C7 C12 C11 109.6(3)
C7 C12 H12A 109.8
C11 C12 H12A 109.8
C7 C12 H12B 109.8
C11 C12 H12B 109.8
H12A C12 H12B 108.2
C1 C2 C3 110.4(3)
C1 C2 H2D 109.6
C3 C2 H2D 109.6
C1 C2 H2E 109.6
C3 C2 H2E 109.6
H2D C2 H2E 108.1
C3 C4 C5 111.0(4)
C3 C4 H4A 109.4
C5 C4 H4A 109.4
C3 C4 H4B 109.4
C5 C4 H4B 109.4
H4A C4 H4B 108.0
C10 C9 C8 110.7(4)
C10 C9 H9A 109.5
C8 C9 H9A 109.5
C10 C9 H9B 109.5
C8 C9 H9B 109.5
H9A C9 H9B 108.1
C12 C11 C10 111.9(4)
C12 C11 H11A 109.2
C10 C11 H11A 109.2
C12 C11 H11B 109.2
C10 C11 H11B 109.2
H11A C11 H11B 107.9
C4 C3 C2 112.2(4)
C4 C3 H3A 109.2
C2 C3 H3A 109.2
C4 C3 H3B 109.2
C2 C3 H3B 109.2
H3A C3 H3B 107.9
C4 C5 C6 111.9(4)
C4 C5 H5A 109.2
C6 C5 H5A 109.2
C4 C5 H5B 109.2
C6 C5 H5B 109.2
H5A C5 H5B 107.9
C11 C10 C9 110.0(4)
C11 C10 H10A 109.7
C9 C10 H10A 109.7
C11 C10 H10B 109.7
C9 C10 H10B 109.7
H10A C10 H10B 108.2
O1 C13 H13A 109.5
O1 C13 H13B 109.5
H13A C13 H13B 109.5
O1 C13 H13C 109.5
H13A C13 H13C 109.5
H13B C13 H13C 109.5

loop_
_geom_bond_atom_site_label_1
_geom_bond_atom_site_label_2
_geom_bond_distance
P1 O3 1.495(3)
P1 O4 1.496(3)
P1 O2 1.508(3)
P1 O1 1.653(3)
O6 H6C 0.8501
O6 H6D 0.8499
N2 C7 1.497(5)
N2 H2A 0.8900
N2 H2B 0.8900
N2 H2C 0.8900
N1 C1 1.492(5)
N1 H1A 0.8900
N1 H1B 0.8900
N1 H1C 0.8900
O5 H5C 0.8503
O5 H5D 0.8499
O1 C13 1.389(5)
O7 H7A 0.8498
O7 H7B 0.8503
C7 C8 1.514(5)
C7 C12 1.516(5)
C7 H7 0.9800
C1 C2 1.507(5)
C1 C6 1.510(5)
C1 H1 0.9800
C8 C9 1.535(6)
C8 H8A 0.9700
C8 H8B 0.9700
C6 C5 1.526(6)
C6 H6A 0.9700
C6 H6B 0.9700
C12 C11 1.517(6)
C12 H12A 0.9700
C12 H12B 0.9700
C2 C3 1.521(6)
C2 H2D 0.9700
C2 H2E 0.9700
C4 C3 1.515(7)
C4 C5 1.515(6)
C4 H4A 0.9700
C4 H4B 0.9700
C9 C10 1.533(6)
C9 H9A 0.9700
C9 H9B 0.9700
C11 C10 1.525(6)
C11 H11A 0.9700
C11 H11B 0.9700
C3 H3A 0.9700
C3 H3B 0.9700
C5 H5A 0.9700
C5 H5B 0.9700
C10 H10A 0.9700
C10 H10B 0.9700
C13 H13A 0.9600
C13 H13B 0.9600
C13 H13C 0.9600

loop_
_geom_hbond_atom_site_label_D
_geom_hbond_atom_site_label_H
_geom_hbond_atom_site_label_A
_geom_hbond_distance_DH
_geom_hbond_distance_HA
_geom_hbond_distance_DA
_geom_hbond_angle_DHA
_geom_hbond_site_symmetry_A
O6 H6C O3 0.85 2.12 2.934(4) 161.2 3_676
O6 H6D O2 0.85 2.01 2.850(4) 167.9 3_666
N2 H2A O2 0.89 1.89 2.766(4) 167.8 .
N2 H2B O3 0.89 2.01 2.884(4) 167.6 1_545
N2 H2C O3 0.89 1.93 2.798(4) 165.2 2_646
N1 H1A O6 0.89 1.94 2.814(4) 166.6 .
N1 H1B O5 0.89 1.98 2.839(5) 161.6 3_666
N1 H1C O4 0.89 1.96 2.850(4) 175.7 .
O5 H5C O4 0.85 2.15 2.872(5) 143.0 .
O5 H5D O4 0.85 2.06 2.835(5) 150.4 3_676
O7 H7A O4 0.85 2.52 3.317(5) 155.9 1_545
O7 H7A O1 0.85 2.46 3.173(5) 141.5 1_545
O7 H7B O2 0.85 1.99 2.840(5) 174.3 .
C1 H1 O7 0.98 2.60 3.253(5) 123.8 .
C8 H8A O1 0.97 2.64 3.603(5) 170.5 .

loop_
_geom_torsion_atom_site_label_1
_geom_torsion_atom_site_label_2
_geom_torsion_atom_site_label_3
_geom_torsion_atom_site_label_4
_geom_torsion
O3 P1 O1 C13 178.4(4)
O4 P1 O1 C13 58.8(4)
O2 P1 O1 C13 -62.2(4)
N2 C7 C8 C9 178.3(3)
C12 C7 C8 C9 -58.0(4)
N1 C1 C6 C5 -178.9(3)
C2 C1 C6 C5 -56.5(5)
N2 C7 C12 C11 -179.0(3)
C8 C7 C12 C11 57.9(4)
N1 C1 C2 C3 178.9(3)
C6 C1 C2 C3 56.5(5)
C7 C8 C9 C10 56.5(5)
C7 C12 C11 C10 -57.4(5)
C5 C4 C3 C2 54.0(5)
C1 C2 C3 C4 -55.0(5)
C3 C4 C5 C6 -53.9(5)
C1 C6 C5 C4 55.1(5)
C12 C11 C10 C9 56.6(5)
C8 C9 C10 C11 -55.6(5)
